data_2204683
loop_
_publ_author_name
'Huang, Ling'
'Tang, Shi-Hua'
'Fang, Xiao-Niu'
'Zeng, Xi-Rui'

_publ_section_title
;
 [2,6-Bis(2-pyridylamino)pyridine]dichlorocadmium(II)
;
_journal_issue 12
_journal_name_full 'Acta Crystallographica Section E'
_journal_page_first m1963
_journal_page_last m1965
_journal_paper_doi 10.1107/S1600536804030351
_journal_volume 60
_journal_year 2004
_chemical_formula_iupac '[Cd Cl2 (C15 H13 N5)]'
_chemical_formula_moiety 'C15 H13 Cd Cl2 N5'
_chemical_formula_sum 'C15 H13 Cd Cl2 N5'
_chemical_formula_weight 446.60
_chemical_name_common Dichloro(tripyridyldiamine)cadmium(II)
_chemical_name_systematic
;
 (Tripyridyldiamino) Cadmium(II) chloride
;
_space_group_IT_number 14
_symmetry_cell_setting monoclinic
_symmetry_space_group_name_Hall '-P 2yn'
_symmetry_space_group_name_H-M 'P 1 21/n 1'
_atom_sites_solution_hydrogens geom
_atom_sites_solution_primary direct
_atom_sites_solution_secondary difmap
_audit_creation_method SHELXL-97
_cell_angle_alpha 90.00
_cell_angle_beta 111.6440(10)
_cell_angle_gamma 90.00
_cell_formula_units_Z 4
_cell_length_a 7.7545(2)
_cell_length_b 23.8945(6)
_cell_length_c 9.4462(2)
_cell_measurement_reflns_used 6805
_cell_measurement_temperature 295(2)
_cell_measurement_theta_max 27.50
_cell_measurement_theta_min 2.47
_cell_volume 1626.88(7)
_computing_cell_refinement 'SAINT  (Bruker, 2000)'
_computing_data_collection 'SMART  (Bruker, 2000)'
_computing_data_reduction SAINT
_computing_molecular_graphics SHELXTL-Plus
_computing_publication_material SHELXTL-Plus
_computing_structure_refinement 'SHELXL93 (Sheldrick, 1993)'
_computing_structure_solution 'SHELXTL-Plus (Sheldrick, 1997)'
_diffrn_ambient_temperature 295(2)
_diffrn_measured_fraction_theta_full 0.999
_diffrn_measured_fraction_theta_max 0.999
_diffrn_measurement_device_type 'Bruker SMART CCD area detector'
_diffrn_measurement_method '\f and \w scans'
_diffrn_radiation_monochromator graphite
_diffrn_radiation_source 'fine-focus sealed tube'
_diffrn_radiation_type MoK\a
_diffrn_radiation_wavelength 0.71073
_diffrn_reflns_av_R_equivalents 0.0232
_diffrn_reflns_av_sigmaI/netI 0.0221
_diffrn_reflns_limit_h_max 10
_diffrn_reflns_limit_h_min -10
_diffrn_reflns_limit_k_max 31
_diffrn_reflns_limit_k_min -28
_diffrn_reflns_limit_l_max 10
_diffrn_reflns_limit_l_min -12
_diffrn_reflns_number 14214
_diffrn_reflns_theta_full 27.50
_diffrn_reflns_theta_max 27.50
_diffrn_reflns_theta_min 2.47
_diffrn_standards_decay_% 0
_exptl_absorpt_coefficient_mu 1.676
_exptl_absorpt_correction_T_max 0.920
_exptl_absorpt_correction_T_min 0.523
_exptl_absorpt_correction_type multi-scan
_exptl_absorpt_process_details '(North et al., 1968)'
_exptl_crystal_colour 'light yellow'
_exptl_crystal_density_diffrn 1.823
_exptl_crystal_density_method 'not measured'
_exptl_crystal_description plate
_exptl_crystal_F_000 880
_exptl_crystal_size_max 0.40
_exptl_crystal_size_mid 0.40
_exptl_crystal_size_min 0.05
_refine_diff_density_max 0.459
_refine_diff_density_min -0.460
_refine_ls_extinction_method none
_refine_ls_goodness_of_fit_ref 1.005
_refine_ls_hydrogen_treatment constr
_refine_ls_matrix_type full
_refine_ls_number_parameters 208
_refine_ls_number_reflns 3733
_refine_ls_number_restraints 0
_refine_ls_restrained_S_all 1.005
_refine_ls_R_factor_all 0.0364
_refine_ls_R_factor_gt 0.0256
_refine_ls_shift/su_max 0.001
_refine_ls_shift/su_mean 0.000
_refine_ls_structure_factor_coef Fsqd
_refine_ls_weighting_details 'calc w=1/[\s^2^(Fo^2^)+(0.0393P)^2^] where P=(Fo^2^+2Fc^2^)/3'
_refine_ls_weighting_scheme calc
_refine_ls_wR_factor_gt 0.0610
_refine_ls_wR_factor_ref 0.0638
_reflns_number_gt 3041
_reflns_number_total 3733
_reflns_threshold_expression I>2\s(I)
_cod_data_source_file fl6135.cif
_cod_data_source_block I
_cod_depositor_comments
;
The following automatic conversions were performed:
'_symmetry_cell_setting' value 'Monoclinic' changed to 'monoclinic'
according to '/home/saulius/struct/CIF-dictionaries/cif_core.dic'
dictionary named 'cif_core.dic' version 2.4.1 from 2010-06-29.

Automatic conversion script
Id: cif_fix_enum 1527 2010-12-29 10:47:43Z saulius 

The following automatic conversions were performed:

'_symmetry_cell_setting' value 'Monoclinic' changed to 'monoclinic'
according to /home/saulius/struct/CIF-dictionaries/cif_core.dic
dictionary named 'cif_core.dic' version 2.4.1 from 2010-06-29.

Automatic conversion script
Id: cif_fix_values 1715 2011-07-08 13:25:40Z adriana 
;
_cod_original_sg_symbol_H-M P21/n
_cod_database_code 2204683
_cod_database_fobs_code 2204683

loop_
_symmetry_equiv_pos_as_xyz
'x, y, z'
'-x+1/2, y+1/2, -z+1/2'
'-x, -y, -z'
'x-1/2, -y-1/2, z-1/2'

loop_
_atom_site_label
_atom_site_fract_x
_atom_site_fract_y
_atom_site_fract_z
_atom_site_U_iso_or_equiv
_atom_site_adp_type
_atom_site_calc_flag
_atom_site_refinement_flags
_atom_site_occupancy
_atom_site_type_symbol
Cd 0.79628(2) 0.118856(7) 0.358316(19) 0.03802(7) Uani d . 1 Cd
Cl1 0.50408(9) 0.17001(3) 0.31309(8) 0.04857(16) Uani d . 1 Cl
Cl2 0.82879(10) 0.08008(3) 0.12019(7) 0.04954(16) Uani d . 1 Cl
N1 0.7068(3) 0.03135(8) 0.4048(2) 0.0408(5) Uani d . 1 N
N2 0.9272(3) 0.02042(8) 0.6543(2) 0.0441(5) Uani d . 1 N
H2A 0.9928 -0.0058 0.7113 0.053 Uiso calc R 1 H
N3 0.9538(3) 0.11920(7) 0.6209(2) 0.0355(4) Uani d . 1 N
N4 0.9809(3) 0.21834(8) 0.6022(2) 0.0462(5) Uani d . 1 N
H4A 0.9252 0.2442 0.6324 0.055 Uiso calc R 1 H
N5 0.9904(3) 0.19277(8) 0.3648(2) 0.0410(5) Uani d . 1 N
C1 0.5705(4) 0.00782(11) 0.2847(3) 0.0509(6) Uani d . 1 C
H1A 0.5136 0.0297 0.1986 0.061 Uiso calc R 1 H
C2 0.5118(4) -0.04642(12) 0.2829(3) 0.0564(7) Uani d . 1 C
H2B 0.4191 -0.0612 0.1974 0.068 Uiso calc R 1 H
C3 0.5948(4) -0.07829(12) 0.4120(3) 0.0579(7) Uani d . 1 C
H3A 0.5584 -0.1152 0.4150 0.069 Uiso calc R 1 H
C4 0.7303(4) -0.05540(10) 0.5351(3) 0.0498(6) Uani d . 1 C
H4B 0.7859 -0.0764 0.6232 0.060 Uiso calc R 1 H
C5 0.7853(3) -0.00014(10) 0.5281(3) 0.0367(5) Uani d . 1 C
C6 0.9895(3) 0.07341(10) 0.7111(3) 0.0369(5) Uani d . 1 C
C7 1.0919(4) 0.07581(11) 0.8666(3) 0.0497(6) Uani d . 1 C
H7A 1.1176 0.0433 0.9249 0.060 Uiso calc R 1 H
C8 1.1545(4) 0.12635(12) 0.9328(3) 0.0581(7) Uani d . 1 C
H8A 1.2213 0.1288 1.0371 0.070 Uiso calc R 1 H
C9 1.1173(4) 0.17412(11) 0.8429(3) 0.0496(6) Uani d . 1 C
H9A 1.1580 0.2090 0.8861 0.059 Uiso calc R 1 H
C10 1.0191(3) 0.16910(10) 0.6889(3) 0.0383(5) Uani d . 1 C
C11 1.0208(3) 0.23093(9) 0.4749(3) 0.0386(5) Uani d . 1 C
C12 1.0887(4) 0.28420(10) 0.4628(3) 0.0470(6) Uani d . 1 C
H12A 1.1093 0.3102 0.5405 0.056 Uiso calc R 1 H
C13 1.1246(4) 0.29764(11) 0.3358(3) 0.0537(7) Uani d . 1 C
H13A 1.1690 0.3330 0.3261 0.064 Uiso calc R 1 H
C14 1.0944(4) 0.25833(11) 0.2215(3) 0.0524(6) Uani d . 1 C
H14A 1.1181 0.2665 0.1341 0.063 Uiso calc R 1 H
C15 1.0287(4) 0.20709(11) 0.2414(3) 0.0473(6) Uani d . 1 C
H15A 1.0093 0.1804 0.1653 0.057 Uiso calc R 1 H

loop_
_atom_site_aniso_label
_atom_site_aniso_U_11
_atom_site_aniso_U_22
_atom_site_aniso_U_33
_atom_site_aniso_U_12
_atom_site_aniso_U_13
_atom_site_aniso_U_23
Cd 0.04771(11) 0.02865(10) 0.03528(10) -0.00282(7) 0.01248(7) -0.00121(7)
Cl1 0.0540(3) 0.0398(3) 0.0531(4) 0.0083(3) 0.0211(3) 0.0120(3)
Cl2 0.0746(4) 0.0366(3) 0.0368(3) 0.0014(3) 0.0199(3) -0.0014(2)
N1 0.0481(11) 0.0316(10) 0.0411(11) -0.0041(8) 0.0146(9) -0.0015(9)
N2 0.0521(11) 0.0336(11) 0.0407(11) 0.0027(9) 0.0102(9) 0.0033(9)
N3 0.0409(10) 0.0301(10) 0.0363(10) -0.0017(8) 0.0153(8) -0.0023(8)
N4 0.0676(14) 0.0292(11) 0.0483(12) -0.0017(9) 0.0290(11) -0.0063(9)
N5 0.0485(11) 0.0352(11) 0.0422(11) -0.0038(9) 0.0200(9) -0.0058(9)
C1 0.0569(15) 0.0459(15) 0.0428(14) -0.0085(12) 0.0101(12) 0.0014(12)
C2 0.0655(17) 0.0509(16) 0.0499(16) -0.0227(13) 0.0179(14) -0.0107(13)
C3 0.0776(19) 0.0397(15) 0.0589(18) -0.0197(14) 0.0283(15) -0.0064(13)
C4 0.0681(17) 0.0350(14) 0.0495(15) -0.0060(12) 0.0254(13) 0.0049(11)
C5 0.0438(12) 0.0324(12) 0.0375(12) -0.0023(10) 0.0192(10) -0.0016(10)
C6 0.0409(12) 0.0339(12) 0.0390(12) 0.0001(9) 0.0183(10) -0.0016(10)
C7 0.0664(17) 0.0427(15) 0.0364(13) 0.0017(12) 0.0149(12) 0.0000(11)
C8 0.0701(18) 0.0591(19) 0.0366(14) -0.0028(14) 0.0099(13) -0.0072(13)
C9 0.0603(15) 0.0430(15) 0.0424(14) -0.0103(12) 0.0155(12) -0.0135(12)
C10 0.0427(12) 0.0344(12) 0.0410(13) -0.0038(10) 0.0192(10) -0.0068(10)
C11 0.0404(12) 0.0312(12) 0.0427(13) -0.0005(9) 0.0136(10) -0.0036(10)
C12 0.0568(15) 0.0318(13) 0.0501(15) -0.0055(11) 0.0171(12) -0.0040(11)
C13 0.0596(16) 0.0362(14) 0.0651(18) -0.0070(12) 0.0227(14) 0.0060(13)
C14 0.0595(16) 0.0483(16) 0.0548(16) -0.0030(13) 0.0273(13) 0.0057(13)
C15 0.0570(15) 0.0437(14) 0.0479(14) -0.0052(12) 0.0272(13) -0.0053(12)

loop_
_atom_type_symbol
_atom_type_description
_atom_type_scat_dispersion_real
_atom_type_scat_dispersion_imag
_atom_type_scat_source
C C 0.0033 0.0016 'International Tables Vol C Tables 4.2.6.8 and 6.1.1.4'
H H 0.0000 0.0000 'International Tables Vol C Tables 4.2.6.8 and 6.1.1.4'
N N 0.0061 0.0033 'International Tables Vol C Tables 4.2.6.8 and 6.1.1.4'
Cl Cl 0.1484 0.1585 'International Tables Vol C Tables 4.2.6.8 and 6.1.1.4'
Cd Cd -0.8075 1.2024 'International Tables Vol C Tables 4.2.6.8 and 6.1.1.4'

loop_
_geom_angle_atom_site_label_1
_geom_angle_atom_site_label_2
_geom_angle_atom_site_label_3
_geom_angle
_geom_angle_publ_flag
N1 Cd N5 158.84(7) yes
N1 Cd N3 82.90(7) yes
N5 Cd N3 83.57(7) yes
N1 Cd Cl1 99.27(5) yes
N5 Cd Cl1 100.01(5) yes
N3 Cd Cl1 105.69(5) yes
N1 Cd Cl2 88.43(5) yes
N5 Cd Cl2 91.49(5) ?
N3 Cd Cl2 139.83(5) ?
Cl1 Cd Cl2 114.43(2) yes
C5 N1 C1 117.5(2) ?
C5 N1 Cd 127.53(15) ?
C1 N1 Cd 114.54(16) ?
C5 N2 C6 135.3(2) ?
C6 N3 C10 117.2(2) ?
C6 N3 Cd 125.08(14) ?
C10 N3 Cd 117.69(15) ?
C11 N4 C10 128.7(2) ?
C11 N5 C15 117.9(2) ?
C11 N5 Cd 117.96(15) ?
C15 N5 Cd 121.39(16) ?
N1 C1 C2 123.7(3) ?
C1 C2 C3 117.8(3) ?
C4 C3 C2 119.7(3) ?
C3 C4 C5 119.5(2) ?
N1 C5 N2 121.1(2) ?
N1 C5 C4 121.8(2) ?
N2 C5 C4 117.1(2) ?
N3 C6 C7 122.5(2) ?
N3 C6 N2 122.2(2) ?
C7 C6 N2 115.3(2) ?
C8 C7 C6 119.3(2) ?
C7 C8 C9 119.3(3) ?
C10 C9 C8 119.0(2) ?
N3 C10 C9 122.7(2) ?
N3 C10 N4 119.9(2) ?
C9 C10 N4 117.4(2) ?
N5 C11 N4 119.8(2) ?
N5 C11 C12 121.4(2) ?
N4 C11 C12 118.8(2) ?
C13 C12 C11 119.4(2) ?
C12 C13 C14 119.7(2) ?
C15 C14 C13 117.7(3) ?
N5 C15 C14 124.0(2) ?
C5 N2 H2A 112.37 ?
C6 N2 H2A 112.38 ?
C10 N4 H4A 115.65 ?
C11 N4 H4A 115.68 ?
N1 C1 H1A 118.11 ?
C2 C1 H1A 118.17 ?
C1 C2 H2B 121.07 ?
C3 C2 H2B 121.14 ?
C2 C3 H3A 120.19 ?
C4 C3 H3A 120.16 ?
C3 C4 H4B 120.28 ?
C5 C4 H4B 120.23 ?
C6 C7 H7A 120.36 ?
C8 C7 H7A 120.36 ?
C7 C8 H8A 120.40 ?
C9 C8 H8A 120.33 ?
C8 C9 H9A 120.53 ?
C10 C9 H9A 120.51 ?
C11 C12 H12A 120.28 ?
C13 C12 H12A 120.34 ?
C12 C13 H13A 120.21 ?
C14 C13 H13A 120.14 ?
C13 C14 H14A 121.19 ?
C15 C14 H14A 121.08 ?
N5 C15 H15A 117.98 ?
C14 C15 H15A 118.05 ?

loop_
_geom_bond_atom_site_label_1
_geom_bond_atom_site_label_2
_geom_bond_distance
_geom_bond_publ_flag
Cd N1 2.2958(19) yes
Cd N5 2.3067(19) yes
Cd N3 2.3254(19) yes
Cd Cl1 2.4691(6) yes
Cd Cl2 2.5298(6) yes
N1 C5 1.331(3) ?
N1 C1 1.354(3) ?
N2 C5 1.380(3) ?
N2 C6 1.391(3) ?
N3 C6 1.352(3) ?
N3 C10 1.361(3) ?
N4 C11 1.381(3) ?
N4 C10 1.401(3) ?
N5 C11 1.337(3) ?
N5 C15 1.349(3) ?
C1 C2 1.372(4) ?
C2 C3 1.380(4) ?
C3 C4 1.362(4) ?
C4 C5 1.397(3) ?
C6 C7 1.389(3) ?
C7 C8 1.364(4) ?
C8 C9 1.388(4) ?
C9 C10 1.376(3) ?
C11 C12 1.398(3) ?
C12 C13 1.366(4) ?
C13 C14 1.384(4) ?
C14 C15 1.366(4) ?
N2 H2A 0.8597 ?
N4 H4A 0.8606 ?
C1 H1A 0.9299 ?
C2 H2B 0.9303 ?
C3 H3A 0.9296 ?
C4 H4B 0.9304 ?
C7 H7A 0.9303 ?
C8 H8A 0.9306 ?
C9 H9A 0.9305 ?
C12 H12A 0.9294 ?
C13 H13A 0.9296 ?
C14 H14A 0.9303 ?
C15 H15A 0.9308 ?

loop_
_geom_hbond_atom_site_label_D
_geom_hbond_atom_site_label_H
_geom_hbond_atom_site_label_A
_geom_hbond_site_symmetry_A
_geom_hbond_distance_DH
_geom_hbond_distance_HA
_geom_hbond_distance_DA
_geom_hbond_angle_DHA
_geom_hbond_publ_flag
N2 H2A Cl2# 3_756 0.86 2.44 3.303(3) 170 yes
N4 H4A Cl1# 4_555 0.86 2.59 3.294(6) 139 yes
C15 H15A Cl2# ? 0.93 2.73 3.408(2) 131 yes
